data_4302193
loop_
_publ_author_name
'Atsushi Kunishita'
'Yoshitaka Doi'
'Minoru Kubo'
'Takashi Ogura'
'Hideki Sugimoto'
'Shinobu Itoh'

_publ_section_title
;
Ni(II)/H2O2 Reactivity in Bis[(pyridin-2-yl)methyl]amine Tridentate Ligand
System. Aromatic Hydroxylation Reaction by Bis(\m-oxo)dinickel(III) Complex
;
_journal_name_full 'Inorganic Chemistry'
_journal_page_first 4997
_journal_page_last 5004
_journal_paper_doi 10.1021/ic900059m
_journal_volume 48
_journal_year 2009
_chemical_formula_moiety 'C35 H35 Cl2 N4 Ni O9 '
_chemical_formula_sum 'C35 H35 Cl2 N4 Ni O9'
_chemical_formula_weight 785.29
_space_group_IT_number 15
_symmetry_cell_setting monoclinic
_symmetry_Int_Tables_number 15
_symmetry_space_group_name_Hall '-C 2yc'
_symmetry_space_group_name_H-M 'C 1 2/c 1'
_cell_angle_alpha 90.0000
_cell_angle_beta 89.65(4)
_cell_angle_gamma 90.0000
_cell_formula_units_Z 8
_cell_length_a 38.10(4)
_cell_length_b 10.633(10)
_cell_length_c 17.68(2)
_cell_measurement_reflns_used 14320
_cell_measurement_temperature 153.1
_cell_measurement_theta_max 27.6
_cell_measurement_theta_min 3.0
_cell_volume 7162(13)
_computing_cell_refinement PROCESS-AUTO
_computing_data_collection PROCESS-AUTO
_computing_data_reduction CrystalStructure
_computing_publication_material 'CrystalStructure 3.8'
_computing_structure_refinement SHELXL
_computing_structure_solution SIR92
_diffrn_detector_area_resol_mean 10.00
_diffrn_measured_fraction_theta_full 0.945
_diffrn_measured_fraction_theta_max 0.945
_diffrn_measurement_device_type 'Rigaku RAXIS-RAPID'
_diffrn_measurement_method \w
_diffrn_radiation_type 'Mo K\a'
_diffrn_radiation_wavelength 0.71075
_diffrn_reflns_av_R_equivalents 0.144
_diffrn_reflns_limit_h_max 49
_diffrn_reflns_limit_h_min -49
_diffrn_reflns_limit_k_max 13
_diffrn_reflns_limit_k_min -12
_diffrn_reflns_limit_l_max 22
_diffrn_reflns_limit_l_min -22
_diffrn_reflns_number 30824
_diffrn_reflns_theta_full 27.48
_diffrn_reflns_theta_max 27.48
_exptl_absorpt_coefficient_mu 0.750
_exptl_absorpt_correction_type none
_exptl_crystal_colour blue
_exptl_crystal_density_diffrn 1.456
_exptl_crystal_density_method 'not measured'
_exptl_crystal_description block
_exptl_crystal_F_000 3256.00
_exptl_crystal_size_max 0.10
_exptl_crystal_size_mid 0.10
_exptl_crystal_size_min 0.10
_refine_diff_density_max 2.56
_refine_diff_density_min -1.74
_refine_ls_extinction_method none
_refine_ls_goodness_of_fit_ref 1.049
_refine_ls_hydrogen_treatment refall
_refine_ls_number_parameters 486
_refine_ls_number_reflns 8378
_refine_ls_R_factor_gt 0.0748
_refine_ls_shift/su_max 0.0038
_refine_ls_structure_factor_coef Fsqd
_refine_ls_weighting_details 'w = 1/[\s^2^(Fo^2^)+(0.0000P)^2^+0.0000P] where P=(Fo^2^+2Fc^2^)/3'
_refine_ls_weighting_scheme calc
_refine_ls_wR_factor_ref 0.0945
_reflns_number_gt 8261
_reflns_number_total 7770
_reflns_threshold_expression F^2^>2.0\s(F^2^)
_cod_data_source_file ic900059m_si_002_5.cif
_cod_data_source_block '_1Me'
_cod_original_cell_volume 7163(14)
_cod_original_formula_sum 'C35 H35 Cl2 N4 Ni O9 '
_cod_database_code 4302193

loop_
_symmetry_equiv_pos_site_id
_symmetry_equiv_pos_as_xyz
1 +X,+Y,+Z
2 -X,+Y,1/2-Z
3 -X,-Y,-Z
4 +X,-Y,1/2+Z
5 1/2+X,1/2+Y,+Z
6 1/2-X,1/2+Y,1/2-Z
7 1/2-X,1/2-Y,-Z
8 1/2+X,1/2-Y,1/2+Z

loop_
_atom_site_label
_atom_site_type_symbol
_atom_site_fract_x
_atom_site_fract_y
_atom_site_fract_z
_atom_site_U_iso_or_equiv
_atom_site_adp_type
_atom_site_occupancy
_atom_site_symmetry_multiplicity
_atom_site_calc_flag
_atom_site_refinement_flags
_atom_site_disorder_assembly
_atom_site_disorder_group
Ni(1) Ni 0.61574(2) 0.27752(8) 0.17840(5) 0.0364(2) Uani 1.00 1 d . . .
Cl(1) Cl 0.57059(6) 0.57498(18) 0.37436(12) 0.0516(7) Uani 1.00 1 d . . .
Cl(2) Cl 0.65058(6) 0.0865(2) 0.43361(12) 0.0565(7) Uani 1.00 1 d . . .
O(1) O 0.62009(13) 0.3250(3) 0.2869(2) 0.0539(18) Uani 1.00 1 d . . .
O(2) O 0.57499(17) 0.6404(5) 0.4419(3) 0.102(2) Uani 1.00 1 d . . .
O(3) O 0.60463(15) 0.5567(4) 0.3388(3) 0.071(2) Uani 1.00 1 d . . .
O(4) O 0.55422(15) 0.4550(4) 0.3842(3) 0.079(2) Uani 1.00 1 d . . .
O(5) O 0.54981(18) 0.6475(5) 0.3235(4) 0.106(2) Uani 1.00 1 d . . .
O(6) O 0.6431(2) 0.2127(5) 0.4106(3) 0.122(2) Uani 1.00 1 d . . .
O(7) O 0.68696(16) 0.0682(5) 0.4380(3) 0.098(2) Uani 1.00 1 d . . .
O(8) O 0.63655(19) 0.0072(5) 0.3778(3) 0.111(2) Uani 1.00 1 d . . .
O(9) O 0.63428(16) 0.0631(6) 0.5034(3) 0.105(2) Uani 1.00 1 d . . .
N(1) N 0.59334(16) 0.4498(4) 0.1522(3) 0.037(2) Uani 1.00 1 d . . .
N(2) N 0.62401(16) 0.0918(4) 0.2048(2) 0.0326(18) Uani 1.00 1 d . . .
N(3) N 0.56498(14) 0.2213(5) 0.1772(2) 0.0348(17) Uani 1.00 1 d . . .
N(4) N 0.63333(15) 0.2601(5) 0.0727(3) 0.0392(19) Uani 1.00 1 d . . .
C(1) C 0.6082(2) 0.5484(7) 0.1146(3) 0.046(2) Uani 1.00 1 d . . .
C(2) C 0.6467(2) 0.5545(5) 0.1097(5) 0.050(3) Uani 1.00 1 d . . .
C(3) C 0.6671(2) 0.5361(7) 0.1746(6) 0.072(3) Uani 1.00 1 d . . .
C(4) C 0.7025(3) 0.5481(8) 0.1693(8) 0.104(5) Uani 1.00 1 d . . .
C(5) C 0.7180(2) 0.5783(9) 0.1018(10) 0.124(5) Uani 1.00 1 d . . .
C(6) C 0.6997(3) 0.5943(10) 0.0404(7) 0.106(4) Uiso 1.00 1 d . . .
C(7) C 0.6625(2) 0.5837(6) 0.0416(6) 0.081(3) Uani 1.00 1 d . . .
C(8) C 0.7153(3) 0.6205(11) -0.0404(7) 0.168(5) Uiso 1.00 1 d . . .
C(9) C 0.5874(2) 0.6431(6) 0.0840(4) 0.047(2) Uani 1.00 1 d . . .
C(10) C 0.5521(2) 0.6364(6) 0.0910(4) 0.050(2) Uani 1.00 1 d . . .
C(11) C 0.5368(2) 0.5373(6) 0.1293(3) 0.042(2) Uani 1.00 1 d . . .
C(12) C 0.5581(2) 0.4449(6) 0.1576(3) 0.033(2) Uani 1.00 1 d . . .
C(13) C 0.54389(18) 0.3315(5) 0.2006(4) 0.039(2) Uani 1.00 1 d . . .
C(14) C 0.6539(2) 0.0229(6) 0.1938(3) 0.040(2) Uani 1.00 1 d . . .
C(15) C 0.68615(19) 0.0924(6) 0.1758(4) 0.036(2) Uani 1.00 1 d . . .
C(16) C 0.7041(2) 0.0728(7) 0.1090(4) 0.053(2) Uani 1.00 1 d . . .
C(17) C 0.7335(2) 0.1439(8) 0.0911(5) 0.076(3) Uani 1.00 1 d . . .
C(18) C 0.7462(2) 0.2280(8) 0.1439(6) 0.073(3) Uani 1.00 1 d . . .
C(19) C 0.7300(2) 0.2454(7) 0.2126(5) 0.064(3) Uani 1.00 1 d . . .
C(20) C 0.6998(2) 0.1769(6) 0.2283(4) 0.051(2) Uani 1.00 1 d . . .
C(21) C 0.7454(2) 0.3340(8) 0.2702(6) 0.109(4) Uani 1.00 1 d . . .
C(22) C 0.6529(2) -0.1079(6) 0.2018(4) 0.053(3) Uani 1.00 1 d . . .
C(23) C 0.6221(2) -0.1657(7) 0.2246(4) 0.053(2) Uani 1.00 1 d . . .
C(24) C 0.5927(2) -0.0959(6) 0.2351(3) 0.044(2) Uani 1.00 1 d . . .
C(25) C 0.5943(2) 0.0331(6) 0.2238(3) 0.037(2) Uani 1.00 1 d . . .
C(26) C 0.56336(18) 0.1183(5) 0.2352(3) 0.039(2) Uani 1.00 1 d . . .
C(27) C 0.55419(18) 0.1725(5) 0.1001(3) 0.038(2) Uani 1.00 1 d . . .
C(28) C 0.51829(19) 0.1179(6) 0.0946(3) 0.034(2) Uani 1.00 1 d . . .
C(29) C 0.5121(2) -0.0105(6) 0.1055(3) 0.041(2) Uani 1.00 1 d . . .
C(30) C 0.4799(2) -0.0615(7) 0.0994(3) 0.048(2) Uani 1.00 1 d . . .
C(31) C 0.4515(2) 0.0122(9) 0.0829(4) 0.056(3) Uani 1.00 1 d . . .
C(32) C 0.4557(2) 0.1395(7) 0.0707(3) 0.044(2) Uani 1.00 1 d . . .
C(33) C 0.4889(2) 0.1899(5) 0.0777(3) 0.038(2) Uani 1.00 1 d . . .
C(34) C 0.6448(2) 0.2634(6) 0.0142(4) 0.043(2) Uani 1.00 1 d . . .
C(35) C 0.6605(2) 0.2682(7) -0.0616(4) 0.067(3) Uani 1.00 1 d . . .
H(1) H 0.6558 0.5150 0.2209 0.086 Uiso 1.00 1 c R . .
H(2) H 0.7160 0.5385 0.2139 0.125 Uiso 1.00 1 c R . .
H(3) H 0.7429 0.5808 0.1001 0.149 Uiso 1.00 1 c R . .
H(4) H 0.6491 0.5974 -0.0027 0.097 Uiso 1.00 1 c R . .
H(5) H 0.7003 0.5908 -0.0793 0.201 Uiso 1.00 1 c R . .
H(6) H 0.7373 0.5791 -0.0439 0.201 Uiso 1.00 1 c R . .
H(7) H 0.7186 0.7087 -0.0461 0.201 Uiso 1.00 1 c R . .
H(8) H 0.5979 0.7120 0.0582 0.057 Uiso 1.00 1 c R . .
H(9) H 0.5377 0.7005 0.0699 0.060 Uiso 1.00 1 c R . .
H(10) H 0.5120 0.5325 0.1354 0.051 Uiso 1.00 1 c R . .
H(11) H 0.5199 0.3184 0.1886 0.046 Uiso 1.00 1 c R . .
H(12) H 0.5461 0.3447 0.2535 0.047 Uiso 1.00 1 c R . .
H(13) H 0.6962 0.0107 0.0744 0.064 Uiso 1.00 1 c R . .
H(14) H 0.7448 0.1349 0.0434 0.091 Uiso 1.00 1 c R . .
H(15) H 0.7667 0.2749 0.1322 0.087 Uiso 1.00 1 c R . .
H(16) H 0.6884 0.1884 0.2757 0.061 Uiso 1.00 1 c R . .
H(17) H 0.7702 0.3386 0.2636 0.131 Uiso 1.00 1 c R . .
H(18) H 0.7401 0.3035 0.3194 0.131 Uiso 1.00 1 c R . .
H(19) H 0.7355 0.4154 0.2641 0.131 Uiso 1.00 1 c R . .
H(20) H 0.6733 -0.1563 0.1915 0.064 Uiso 1.00 1 c R . .
H(21) H 0.6217 -0.2539 0.2329 0.063 Uiso 1.00 1 c R . .
H(22) H 0.5714 -0.1352 0.2502 0.053 Uiso 1.00 1 c R . .
H(23) H 0.5422 0.0722 0.2300 0.047 Uiso 1.00 1 c R . .
H(24) H 0.5643 0.1540 0.2844 0.047 Uiso 1.00 1 c R . .
H(25) H 0.5704 0.1085 0.0860 0.045 Uiso 1.00 1 c R . .
H(26) H 0.5558 0.2402 0.0652 0.045 Uiso 1.00 1 c R . .
H(27) H 0.5313 -0.0635 0.1174 0.049 Uiso 1.00 1 c R . .
H(28) H 0.4769 -0.1494 0.1068 0.057 Uiso 1.00 1 c R . .
H(29) H 0.4288 -0.0241 0.0792 0.067 Uiso 1.00 1 c R . .
H(30) H 0.4363 0.1914 0.0582 0.053 Uiso 1.00 1 c R . .
H(31) H 0.4917 0.2778 0.0704 0.046 Uiso 1.00 1 c R . .
H(32) H 0.6780 0.2051 -0.0655 0.081 Uiso 1.00 1 c R . .
H(33) H 0.6707 0.3483 -0.0703 0.081 Uiso 1.00 1 c R . .
H(34) H 0.6428 0.2531 -0.0981 0.081 Uiso 1.00 1 c R . .
H(35) H 0.6414 0.3598 0.3052 0.065 Uiso 1.00 1 c R . .
H(36) H 0.6008 0.3128 0.3204 0.065 Uiso 1.00 1 c R . .

loop_
_atom_site_aniso_label
_atom_site_aniso_U_11
_atom_site_aniso_U_22
_atom_site_aniso_U_33
_atom_site_aniso_U_12
_atom_site_aniso_U_13
_atom_site_aniso_U_23
Ni(1) 0.0420(6) 0.0411(5) 0.0260(5) 0.0020(4) 0.0032(4) 0.0002(4)
Cl(1) 0.0546(14) 0.0523(12) 0.0476(15) -0.0010(11) 0.0076(11) -0.0117(11)
Cl(2) 0.0611(16) 0.0674(14) 0.0410(15) 0.0082(12) -0.0120(12) 0.0017(12)
O(1) 0.066(4) 0.062(3) 0.034(3) 0.004(2) -0.001(2) -0.016(2)
O(2) 0.104(5) 0.138(5) 0.064(5) -0.026(4) 0.017(3) -0.070(4)
O(3) 0.074(4) 0.068(3) 0.072(4) -0.004(3) 0.025(3) -0.027(3)
O(4) 0.088(4) 0.058(3) 0.090(5) -0.020(3) 0.020(3) -0.001(3)
O(5) 0.100(5) 0.099(4) 0.120(6) 0.023(3) -0.033(4) 0.024(4)
O(6) 0.208(8) 0.093(4) 0.067(4) 0.078(5) -0.046(4) 0.005(3)
O(7) 0.056(4) 0.134(5) 0.104(5) 0.000(4) -0.012(3) 0.043(4)
O(8) 0.129(6) 0.113(5) 0.092(5) -0.012(4) -0.037(4) -0.037(4)
O(9) 0.077(4) 0.190(6) 0.047(4) 0.015(4) 0.007(3) 0.042(4)
N(1) 0.045(4) 0.037(3) 0.028(4) 0.004(3) 0.011(3) -0.000(2)
N(2) 0.041(4) 0.037(3) 0.020(3) 0.001(3) 0.003(2) 0.004(2)
N(3) 0.044(3) 0.047(3) 0.013(3) -0.002(3) 0.004(2) 0.004(3)
N(4) 0.030(3) 0.050(4) 0.038(4) 0.006(2) 0.006(2) 0.003(3)
C(1) 0.056(6) 0.065(5) 0.016(4) 0.005(4) 0.006(4) 0.001(3)
C(2) 0.056(6) 0.020(4) 0.072(7) -0.001(3) 0.029(5) 0.010(3)
C(3) 0.044(7) 0.061(5) 0.112(9) -0.002(4) -0.013(6) 0.011(5)
C(4) 0.045(8) 0.070(7) 0.197(15) 0.001(5) -0.019(8) 0.023(7)
C(5) 0.046(7) 0.064(7) 0.262(19) -0.014(5) 0.038(10) 0.007(8)
C(7) 0.054(6) 0.041(4) 0.147(11) 0.011(4) 0.031(6) 0.024(5)
C(9) 0.053(6) 0.051(5) 0.038(5) 0.008(4) 0.009(4) 0.010(3)
C(10) 0.068(7) 0.041(4) 0.042(5) 0.015(4) -0.010(4) 0.007(4)
C(11) 0.046(5) 0.053(4) 0.028(4) 0.005(4) 0.003(4) 0.000(3)
C(12) 0.038(5) 0.054(5) 0.009(4) 0.004(4) -0.000(3) -0.007(3)
C(13) 0.029(4) 0.057(4) 0.030(5) 0.001(3) 0.009(3) -0.012(3)
C(14) 0.053(5) 0.035(4) 0.031(5) 0.001(4) -0.004(3) -0.015(3)
C(15) 0.038(5) 0.045(4) 0.026(5) 0.011(3) -0.001(3) -0.001(3)
C(16) 0.041(5) 0.061(5) 0.057(6) 0.001(4) -0.001(4) -0.006(4)
C(17) 0.060(7) 0.086(6) 0.080(8) 0.010(5) 0.024(5) 0.006(5)
C(18) 0.040(5) 0.074(6) 0.104(9) -0.005(5) 0.014(5) -0.001(6)
C(19) 0.048(6) 0.062(6) 0.082(7) 0.004(4) -0.005(5) -0.003(5)
C(20) 0.052(6) 0.059(5) 0.041(5) 0.008(4) -0.004(4) -0.001(4)
C(21) 0.088(8) 0.100(7) 0.141(11) -0.010(6) -0.025(7) -0.019(7)
C(22) 0.079(7) 0.041(5) 0.040(5) 0.021(4) -0.017(4) -0.010(3)
C(23) 0.067(6) 0.032(4) 0.060(6) -0.002(4) -0.008(5) 0.003(4)
C(24) 0.056(6) 0.047(5) 0.028(4) -0.003(4) 0.001(3) 0.007(3)
C(25) 0.053(5) 0.040(4) 0.019(4) -0.000(4) -0.002(3) 0.005(3)
C(26) 0.044(5) 0.047(4) 0.027(4) 0.004(3) 0.003(3) 0.002(3)
C(27) 0.046(5) 0.050(4) 0.018(4) -0.000(3) 0.000(3) -0.003(3)
C(28) 0.044(5) 0.042(4) 0.017(4) -0.004(4) 0.006(3) -0.002(3)
C(29) 0.049(5) 0.052(5) 0.023(4) -0.001(4) 0.004(3) -0.011(3)
C(30) 0.056(6) 0.053(5) 0.033(5) -0.014(5) 0.014(4) -0.007(3)
C(31) 0.042(6) 0.090(7) 0.036(5) -0.013(5) 0.009(4) -0.019(4)
C(32) 0.034(5) 0.071(6) 0.027(5) -0.005(4) -0.003(3) -0.009(4)
C(33) 0.053(5) 0.034(4) 0.026(4) 0.006(4) -0.008(3) 0.004(3)
C(34) 0.041(5) 0.048(4) 0.039(5) 0.013(3) 0.012(4) 0.006(4)
C(35) 0.060(6) 0.093(6) 0.048(6) 0.018(4) 0.020(4) 0.023(4)

loop_
_atom_type_symbol
_atom_type_description
_atom_type_scat_dispersion_real
_atom_type_scat_dispersion_imag
_atom_type_scat_source
C C 0.003 0.002
;
International Tables for Crystallography
(1992, Vol. C, Tables 4.2.6.8 and 6.1.1.4)
;
H H 0.000 0.000
;
International Tables for Crystallography
(1992, Vol. C, Table 6.1.1.4)
;
O O 0.011 0.006
;
International Tables for Crystallography
(1992, Vol. C, Tables 4.2.6.8 and 6.1.1.4)
;
N N 0.006 0.003
;
International Tables for Crystallography
(1992, Vol. C, Tables 4.2.6.8 and 6.1.1.4)
;
Cl Cl 0.148 0.159
;
International Tables for Crystallography
(1992, Vol. C, Tables 4.2.6.8 and 6.1.1.4)
;
Ni Ni 0.339 1.112
;
International Tables for Crystallography
(1992, Vol. C, Tables 4.2.6.8 and 6.1.1.4)
;

loop_
_geom_angle_atom_site_label_1
_geom_angle_atom_site_label_2
_geom_angle_atom_site_label_3
_geom_angle
_geom_angle_publ_flag
_geom_angle_site_symmetry_1
_geom_angle_site_symmetry_2
_geom_angle_site_symmetry_3
O(1) Ni(1) N(1) 91.60(19) yes . . .
O(1) Ni(1) N(2) 90.66(18) yes . . .
O(1) Ni(1) N(3) 99.77(19) yes . . .
O(1) Ni(1) N(4) 154.0(2) yes . . .
N(1) Ni(1) N(2) 164.5(2) yes . . .
N(1) Ni(1) N(3) 82.2(2) yes . . .
N(1) Ni(1) N(4) 90.5(2) yes . . .
N(2) Ni(1) N(3) 82.3(2) yes . . .
N(2) Ni(1) N(4) 94.1(2) yes . . .
N(3) Ni(1) N(4) 106.2(2) yes . . .
O(2) Cl(1) O(3) 109.1(3) yes . . .
O(2) Cl(1) O(4) 113.3(3) yes . . .
O(2) Cl(1) O(5) 109.9(3) yes . . .
O(3) Cl(1) O(4) 108.7(3) yes . . .
O(3) Cl(1) O(5) 107.3(3) yes . . .
O(4) Cl(1) O(5) 108.4(3) yes . . .
O(6) Cl(2) O(7) 110.2(4) yes . . .
O(6) Cl(2) O(8) 106.6(4) yes . . .
O(6) Cl(2) O(9) 109.2(4) yes . . .
O(7) Cl(2) O(8) 109.6(4) yes . . .
O(7) Cl(2) O(9) 111.1(3) yes . . .
O(8) Cl(2) O(9) 110.1(4) yes . . .
Ni(1) N(1) C(1) 128.2(5) yes . . .
Ni(1) N(1) C(12) 111.2(4) yes . . .
C(1) N(1) C(12) 118.3(5) yes . . .
Ni(1) N(2) C(14) 127.8(4) yes . . .
Ni(1) N(2) C(25) 112.1(4) yes . . .
C(14) N(2) C(25) 119.3(5) yes . . .
Ni(1) N(3) C(13) 106.3(3) yes . . .
Ni(1) N(3) C(26) 104.1(3) yes . . .
Ni(1) N(3) C(27) 111.9(3) yes . . .
C(13) N(3) C(26) 111.5(4) yes . . .
C(13) N(3) C(27) 111.9(4) yes . . .
C(26) N(3) C(27) 110.7(4) yes . . .
Ni(1) N(4) C(34) 172.2(5) yes . . .
N(1) C(1) C(2) 118.2(6) yes . . .
N(1) C(1) C(9) 120.7(7) yes . . .
C(2) C(1) C(9) 121.0(6) yes . . .
C(1) C(2) C(3) 120.2(7) yes . . .
C(1) C(2) C(7) 119.4(7) yes . . .
C(3) C(2) C(7) 120.3(8) yes . . .
C(2) C(3) C(4) 119.1(10) yes . . .
C(3) C(4) C(5) 120.4(12) yes . . .
C(4) C(5) C(6) 121.8(11) yes . . .
C(5) C(6) C(7) 121.0(12) yes . . .
C(5) C(6) C(8) 125.4(13) yes . . .
C(7) C(6) C(8) 113.6(11) yes . . .
C(2) C(7) C(6) 117.4(9) yes . . .
C(1) C(9) C(10) 119.6(6) yes . . .
C(9) C(10) C(11) 120.1(7) yes . . .
C(10) C(11) C(12) 118.5(7) yes . . .
N(1) C(12) C(11) 122.6(6) yes . . .
N(1) C(12) C(13) 114.6(5) yes . . .
C(11) C(12) C(13) 122.7(6) yes . . .
N(3) C(13) C(12) 107.3(5) yes . . .
N(2) C(14) C(15) 117.2(5) yes . . .
N(2) C(14) C(22) 119.9(7) yes . . .
C(15) C(14) C(22) 122.9(7) yes . . .
C(14) C(15) C(16) 121.4(6) yes . . .
C(14) C(15) C(20) 119.7(6) yes . . .
C(16) C(15) C(20) 118.9(6) yes . . .
C(15) C(16) C(17) 120.6(7) yes . . .
C(16) C(17) C(18) 118.9(8) yes . . .
C(17) C(18) C(19) 121.9(8) yes . . .
C(18) C(19) C(20) 118.3(8) yes . . .
C(18) C(19) C(21) 120.5(8) yes . . .
C(20) C(19) C(21) 121.2(8) yes . . .
C(15) C(20) C(19) 121.1(7) yes . . .
C(14) C(22) C(23) 119.6(7) yes . . .
C(22) C(23) C(24) 119.8(7) yes . . .
C(23) C(24) C(25) 119.0(7) yes . . .
N(2) C(25) C(24) 122.4(6) yes . . .
N(2) C(25) C(26) 114.7(5) yes . . .
C(24) C(25) C(26) 122.9(6) yes . . .
N(3) C(26) C(25) 108.6(5) yes . . .
N(3) C(27) C(28) 116.4(5) yes . . .
C(27) C(28) C(29) 121.8(6) yes . . .
C(27) C(28) C(33) 122.8(5) yes . . .
C(29) C(28) C(33) 115.4(6) yes . . .
C(28) C(29) C(30) 122.5(7) yes . . .
C(29) C(30) C(31) 120.5(7) yes . . .
C(30) C(31) C(32) 120.3(7) yes . . .
C(31) C(32) C(33) 118.2(7) yes . . .
C(28) C(33) C(32) 123.1(6) yes . . .
N(4) C(34) C(35) 178.8(8) yes . . .
Ni(1) O(1) H(35) 120.2 no . . .
Ni(1) O(1) H(36) 119.8 no . . .
H(35) O(1) H(36) 120.0 no . . .
C(2) C(3) H(1) 119.1 no . . .
C(4) C(3) H(1) 121.8 no . . .
C(3) C(4) H(2) 118.4 no . . .
C(5) C(4) H(2) 121.1 no . . .
C(4) C(5) H(3) 117.5 no . . .
C(6) C(5) H(3) 120.5 no . . .
C(2) C(7) H(4) 121.3 no . . .
C(6) C(7) H(4) 121.3 no . . .
C(6) C(8) H(5) 111.9 no . . .
C(6) C(8) H(6) 107.8 no . . .
C(6) C(8) H(7) 108.8 no . . .
H(5) C(8) H(6) 109.5 no . . .
H(5) C(8) H(7) 109.3 no . . .
H(6) C(8) H(7) 109.6 no . . .
C(1) C(9) H(8) 120.4 no . . .
C(10) C(9) H(8) 120.0 no . . .
C(9) C(10) H(9) 120.0 no . . .
C(11) C(10) H(9) 119.9 no . . .
C(10) C(11) H(10) 120.9 no . . .
C(12) C(11) H(10) 120.6 no . . .
N(3) C(13) H(11) 110.1 no . . .
N(3) C(13) H(12) 109.9 no . . .
C(12) C(13) H(11) 110.1 no . . .
C(12) C(13) H(12) 110.0 no . . .
H(11) C(13) H(12) 109.5 no . . .
C(15) C(16) H(13) 120.1 no . . .
C(17) C(16) H(13) 119.3 no . . .
C(16) C(17) H(14) 120.8 no . . .
C(18) C(17) H(14) 120.2 no . . .
C(17) C(18) H(15) 119.0 no . . .
C(19) C(18) H(15) 119.1 no . . .
C(15) C(20) H(16) 119.9 no . . .
C(19) C(20) H(16) 119.0 no . . .
C(19) C(21) H(17) 109.9 no . . .
C(19) C(21) H(18) 108.9 no . . .
C(19) C(21) H(19) 109.6 no . . .
H(17) C(21) H(18) 109.5 no . . .
H(17) C(21) H(19) 109.5 no . . .
H(18) C(21) H(19) 109.5 no . . .
C(14) C(22) H(20) 119.9 no . . .
C(23) C(22) H(20) 120.6 no . . .
C(22) C(23) H(21) 120.0 no . . .
C(24) C(23) H(21) 120.2 no . . .
C(23) C(24) H(22) 120.2 no . . .
C(25) C(24) H(22) 120.8 no . . .
N(3) C(26) H(23) 110.0 no . . .
N(3) C(26) H(24) 109.4 no . . .
C(25) C(26) H(23) 110.1 no . . .
C(25) C(26) H(24) 109.3 no . . .
H(23) C(26) H(24) 109.5 no . . .
N(3) C(27) H(25) 107.6 no . . .
N(3) C(27) H(26) 107.9 no . . .
C(28) C(27) H(25) 107.3 no . . .
C(28) C(27) H(26) 108.0 no . . .
H(25) C(27) H(26) 109.5 no . . .
C(28) C(29) H(27) 118.6 no . . .
C(30) C(29) H(27) 118.9 no . . .
C(29) C(30) H(28) 119.7 no . . .
C(31) C(30) H(28) 119.8 no . . .
C(30) C(31) H(29) 120.2 no . . .
C(32) C(31) H(29) 119.5 no . . .
C(31) C(32) H(30) 121.1 no . . .
C(33) C(32) H(30) 120.7 no . . .
C(28) C(33) H(31) 118.6 no . . .
C(32) C(33) H(31) 118.4 no . . .
C(34) C(35) H(32) 109.0 no . . .
C(34) C(35) H(33) 110.2 no . . .
C(34) C(35) H(34) 109.2 no . . .
H(32) C(35) H(33) 109.5 no . . .
H(32) C(35) H(34) 109.5 no . . .
H(33) C(35) H(34) 109.5 no . . .

loop_
_geom_bond_atom_site_label_1
_geom_bond_atom_site_label_2
_geom_bond_distance
_geom_bond_publ_flag
_geom_bond_site_symmetry_1
_geom_bond_site_symmetry_2
Ni(1) O(1) 1.992(4) yes . .
Ni(1) N(1) 2.075(5) yes . .
Ni(1) N(2) 2.054(5) yes . .
Ni(1) N(3) 2.024(5) yes . .
Ni(1) N(4) 1.991(6) yes . .
Cl(1) O(2) 1.393(6) yes . .
Cl(1) O(3) 1.451(6) yes . .
Cl(1) O(4) 1.431(5) yes . .
Cl(1) O(5) 1.428(7) yes . .
Cl(2) O(6) 1.431(6) yes . .
Cl(2) O(7) 1.402(6) yes . .
Cl(2) O(8) 1.406(6) yes . .
Cl(2) O(9) 1.400(6) yes . .
N(1) C(1) 1.363(9) yes . .
N(1) C(12) 1.347(9) yes . .
N(2) C(14) 1.365(9) yes . .
N(2) C(25) 1.333(9) yes . .
N(3) C(13) 1.478(8) yes . .
N(3) C(26) 1.501(8) yes . .
N(3) C(27) 1.519(8) yes . .
N(4) C(34) 1.120(10) yes . .
C(1) C(2) 1.472(12) yes . .
C(1) C(9) 1.391(10) yes . .
C(2) C(3) 1.403(13) yes . .
C(2) C(7) 1.379(13) yes . .
C(3) C(4) 1.355(14) yes . .
C(4) C(5) 1.37(2) yes . .
C(5) C(6) 1.30(2) yes . .
C(6) C(7) 1.421(17) yes . .
C(6) C(8) 1.569(18) yes . .
C(9) C(10) 1.354(12) yes . .
C(10) C(11) 1.379(10) yes . .
C(11) C(12) 1.371(10) yes . .
C(12) C(13) 1.524(9) yes . .
C(14) C(15) 1.469(10) yes . .
C(14) C(22) 1.399(10) yes . .
C(15) C(16) 1.376(10) yes . .
C(15) C(20) 1.395(10) yes . .
C(16) C(17) 1.386(12) yes . .
C(17) C(18) 1.383(14) yes . .
C(18) C(19) 1.371(14) yes . .
C(19) C(20) 1.387(11) yes . .
C(19) C(21) 1.509(13) yes . .
C(22) C(23) 1.381(12) yes . .
C(23) C(24) 1.356(12) yes . .
C(24) C(25) 1.388(10) yes . .
C(25) C(26) 1.499(9) yes . .
C(27) C(28) 1.489(9) yes . .
C(28) C(29) 1.399(9) yes . .
C(28) C(33) 1.392(10) yes . .
C(29) C(30) 1.344(11) yes . .
C(30) C(31) 1.369(12) yes . .
C(31) C(32) 1.380(12) yes . .
C(32) C(33) 1.378(10) yes . .
C(34) C(35) 1.465(11) yes . .
O(1) H(35) 0.950 no . .
O(1) H(36) 0.950 no . .
C(3) H(1) 0.950 no . .
C(4) H(2) 0.950 no . .
C(5) H(3) 0.950 no . .
C(7) H(4) 0.950 no . .
C(8) H(5) 0.952 no . .
C(8) H(6) 0.948 no . .
C(8) H(7) 0.951 no . .
C(9) H(8) 0.950 no . .
C(10) H(9) 0.950 no . .
C(11) H(10) 0.950 no . .
C(13) H(11) 0.950 no . .
C(13) H(12) 0.950 no . .
C(16) H(13) 0.950 no . .
C(17) H(14) 0.950 no . .
C(18) H(15) 0.950 no . .
C(20) H(16) 0.950 no . .
C(21) H(17) 0.950 no . .
C(21) H(18) 0.950 no . .
C(21) H(19) 0.950 no . .
C(22) H(20) 0.950 no . .
C(23) H(21) 0.950 no . .
C(24) H(22) 0.950 no . .
C(26) H(23) 0.950 no . .
C(26) H(24) 0.950 no . .
C(27) H(25) 0.950 no . .
C(27) H(26) 0.950 no . .
C(29) H(27) 0.950 no . .
C(30) H(28) 0.950 no . .
C(31) H(29) 0.950 no . .
C(32) H(30) 0.950 no . .
C(33) H(31) 0.950 no . .
C(35) H(32) 0.950 no . .
C(35) H(33) 0.950 no . .
C(35) H(34) 0.950 no . .

loop_
_geom_contact_atom_site_label_1
_geom_contact_atom_site_label_2
_geom_contact_distance
_geom_contact_publ_flag
_geom_contact_site_symmetry_1
_geom_contact_site_symmetry_2
O(1) O(3) 2.693(6) ? . .
O(1) O(4) 3.333(7) ? . .
O(1) O(6) 2.646(7) ? . .
O(2) N(4) 3.387(8) ? . 4_565
O(2) C(27) 3.519(9) ? . 4_565
O(2) C(34) 3.129(10) ? . 4_565
O(2) C(35) 3.398(10) ? . 4_565
O(3) O(1) 2.693(6) ? . .
O(3) N(1) 3.519(7) ? . .
O(3) C(35) 3.338(9) ? . 4_565
O(4) O(1) 3.333(7) ? . .
O(4) C(11) 3.585(9) ? . 2_655
O(4) C(13) 3.526(9) ? . .
O(4) C(32) 3.468(9) ? . 2_655
O(4) C(33) 3.328(8) ? . 2_655
O(5) C(11) 3.594(10) ? . 2_655
O(5) C(24) 3.539(9) ? . 1_565
O(5) C(30) 3.562(9) ? . 2_665
O(6) O(1) 2.646(7) ? . .
O(6) C(7) 3.259(11) ? . 4_565
O(6) C(8) 3.392(15) ? . 4_565
O(7) C(8) 3.503(13) ? . 4_565
O(7) C(16) 3.441(10) ? . 4_555
O(8) N(2) 3.228(8) ? . .
O(8) C(14) 3.319(9) ? . .
O(8) C(22) 3.398(10) ? . .
O(8) C(23) 3.322(10) ? . .
O(8) C(24) 3.227(9) ? . .
O(8) C(25) 3.184(9) ? . .
O(8) C(31) 3.422(11) ? . 2_655
O(8) C(35) 3.250(10) ? . 4_555
O(9) C(14) 3.573(9) ? . 4_555
O(9) C(16) 3.565(10) ? . 4_555
O(9) C(34) 3.500(9) ? . 4_555
N(1) O(3) 3.519(7) ? . .
N(2) O(8) 3.228(8) ? . .
N(4) O(2) 3.387(8) ? . 4_564
C(7) O(6) 3.259(11) ? . 4_564
C(8) O(6) 3.392(15) ? . 4_564
C(8) O(7) 3.503(13) ? . 4_564
C(8) C(17) 3.535(15) ? . 7_655
C(8) C(21) 3.567(17) ? . 4_564
C(9) C(23) 3.478(10) ? . 1_565
C(11) O(4) 3.585(9) ? . 2_655
C(11) O(5) 3.594(10) ? . 2_655
C(13) O(4) 3.526(9) ? . .
C(14) O(8) 3.319(9) ? . .
C(14) O(9) 3.573(9) ? . 4_554
C(16) O(7) 3.441(10) ? . 4_554
C(16) O(9) 3.565(10) ? . 4_554
C(17) C(8) 3.535(15) ? . 7_655
C(21) C(8) 3.567(17) ? . 4_565
C(22) O(8) 3.398(10) ? . .
C(23) O(8) 3.322(10) ? . .
C(23) C(9) 3.478(10) ? . 1_545
C(24) O(5) 3.539(9) ? . 1_545
C(24) O(8) 3.227(9) ? . .
C(25) O(8) 3.184(9) ? . .
C(26) C(31) 3.452(10) ? . 2_655
C(26) C(32) 3.511(9) ? . 2_655
C(27) O(2) 3.519(9) ? . 4_564
C(28) C(30) 3.484(9) ? . 3_655
C(30) O(5) 3.562(9) ? . 2_645
C(30) C(28) 3.484(9) ? . 3_655
C(31) O(8) 3.422(11) ? . 2_655
C(31) C(26) 3.452(10) ? . 2_655
C(32) O(4) 3.468(9) ? . 2_655
C(32) C(26) 3.511(9) ? . 2_655
C(33) O(4) 3.328(8) ? . 2_655
C(34) O(2) 3.129(10) ? . 4_564
C(34) O(9) 3.500(9) ? . 4_554
C(35) O(2) 3.398(10) ? . 4_564
C(35) O(3) 3.338(9) ? . 4_564
C(35) O(8) 3.250(10) ? . 4_554
Cl(1) H(10) 3.185 ? . 2_655
Cl(1) H(12) 3.385 ? . .
Cl(1) H(28) 3.459 ? . 2_665
Cl(1) H(34) 3.340 ? . 4_565
Cl(1) H(36) 3.161 ? . .
Cl(2) H(4) 3.546 ? . 4_565
Cl(2) H(7) 3.407 ? . 4_565
Cl(2) H(13) 3.216 ? . 4_555
Cl(2) H(16) 3.317 ? . .
Cl(2) H(29) 3.254 ? . 2_655
Cl(2) H(30) 3.494 ? . 2_655
Cl(2) H(32) 3.271 ? . 4_555
O(2) H(26) 2.623 ? . 4_565
O(2) H(28) 3.109 ? . 2_665
O(2) H(29) 3.590 ? . 2_665
O(2) H(34) 2.903 ? . 4_565
O(3) H(1) 2.880 ? . .
O(3) H(12) 3.517 ? . .
O(3) H(21) 2.822 ? . 1_565
O(3) H(33) 3.160 ? . 4_565
O(3) H(34) 2.732 ? . 4_565
O(3) H(35) 2.586 ? . .
O(3) H(36) 2.618 ? . .
O(4) H(10) 2.680 ? . 2_655
O(4) H(11) 3.432 ? . 2_655
O(4) H(12) 2.611 ? . .
O(4) H(30) 3.005 ? . 2_655
O(4) H(31) 2.690 ? . 2_655
O(4) H(36) 2.585 ? . .
O(5) H(10) 2.748 ? . 2_655
O(5) H(12) 3.454 ? . .
O(5) H(21) 3.332 ? . 1_565
O(5) H(22) 2.772 ? . 1_565
O(5) H(28) 2.683 ? . 2_665
O(6) H(4) 2.547 ? . 4_565
O(6) H(5) 3.026 ? . 4_565
O(6) H(7) 3.098 ? . 4_565
O(6) H(8) 3.218 ? . 4_565
O(6) H(16) 2.948 ? . .
O(6) H(30) 3.078 ? . 2_655
O(6) H(35) 2.435 ? . .
O(6) H(36) 2.511 ? . .
O(7) H(3) 2.754 ? . 6_645
O(7) H(6) 3.450 ? . 6_645
O(7) H(7) 2.678 ? . 4_565
O(7) H(13) 2.580 ? . 4_555
O(7) H(16) 3.144 ? . .
O(7) H(32) 2.926 ? . 4_555
O(8) H(16) 3.291 ? . .
O(8) H(24) 3.576 ? . .
O(8) H(29) 2.620 ? . 2_655
O(8) H(30) 3.575 ? . 2_655
O(8) H(32) 2.935 ? . 4_555
O(8) H(34) 2.810 ? . 4_555
O(9) H(8) 2.926 ? . 4_565
O(9) H(13) 2.792 ? . 4_555
O(9) H(25) 3.369 ? . 4_555
O(9) H(29) 2.968 ? . 2_655
O(9) H(30) 3.210 ? . 2_655
O(9) H(32) 3.517 ? . 4_555
C(1) H(21) 3.013 ? . 1_565
C(2) H(20) 3.549 ? . 1_565
C(2) H(21) 3.129 ? . 1_565
C(3) H(20) 3.292 ? . 1_565
C(3) H(21) 3.005 ? . 1_565
C(4) H(17) 3.471 ? . 6_655
C(4) H(18) 3.492 ? . 6_655
C(4) H(20) 3.356 ? . 1_565
C(5) H(7) 3.449 ? . 7_665
C(5) H(18) 3.200 ? . 6_655
C(6) H(14) 3.544 ? . 7_655
C(8) H(7) 3.466 ? . 7_665
C(8) H(14) 3.112 ? . 7_655
C(8) H(18) 2.769 ? . 4_564
C(8) H(19) 3.559 ? . 4_564
C(9) H(21) 3.143 ? . 1_565
C(9) H(30) 3.204 ? . 3_665
C(10) H(27) 3.320 ? . 1_565
C(10) H(30) 3.239 ? . 3_665
C(10) H(31) 3.438 ? . 3_665
C(13) H(11) 3.115 ? . 2_655
C(13) H(12) 3.522 ? . 2_655
C(14) H(17) 3.580 ? . 6_645
C(15) H(17) 3.351 ? . 6_645
C(16) H(6) 2.982 ? . 7_655
C(16) H(17) 3.502 ? . 6_645
C(17) H(5) 3.555 ? . 7_655
C(17) H(6) 2.747 ? . 7_655
C(17) H(14) 3.442 ? . 7_655
C(18) H(2) 3.536 ? . 6_645
C(18) H(32) 3.274 ? . 7_655
C(18) H(33) 3.511 ? . 7_655
C(19) H(2) 3.286 ? . 6_645
C(21) H(2) 3.482 ? . 6_645
C(21) H(3) 3.567 ? . 6_645
C(21) H(5) 3.260 ? . 4_565
C(21) H(6) 3.428 ? . 4_565
C(21) H(7) 3.430 ? . 4_565
C(21) H(20) 3.174 ? . 6_655
C(22) H(17) 3.052 ? . 6_645
C(23) H(8) 3.351 ? . 1_545
C(23) H(34) 3.368 ? . 4_555
C(24) H(29) 3.464 ? . 2_655
C(27) H(29) 3.597 ? . 3_655
C(28) H(28) 3.581 ? . 3_655
C(29) H(9) 3.285 ? . 1_545
C(30) H(9) 3.394 ? . 1_545
C(30) H(22) 3.382 ? . 2_655
C(30) H(23) 3.434 ? . 2_655
C(30) H(24) 3.503 ? . 2_655
C(31) H(22) 3.449 ? . 2_655
C(31) H(23) 3.379 ? . 2_655
C(31) H(24) 2.851 ? . 2_655
C(31) H(25) 3.360 ? . 3_655
C(32) H(8) 3.452 ? . 3_665
C(32) H(9) 3.022 ? . 3_665
C(32) H(23) 3.598 ? . 2_655
C(32) H(24) 2.674 ? . 2_655
C(32) H(27) 3.456 ? . 3_655
C(32) H(36) 3.419 ? . 2_655
C(33) H(9) 3.039 ? . 3_665
C(33) H(24) 3.183 ? . 2_655
C(33) H(28) 3.534 ? . 3_655
C(35) H(15) 3.070 ? . 7_655
H(1) O(3) 2.880 ? . .
H(1) H(20) 3.595 ? . 1_565
H(1) H(21) 2.788 ? . 1_565
H(2) C(18) 3.536 ? . 6_655
H(2) C(19) 3.286 ? . 6_655
H(2) C(21) 3.482 ? . 6_655
H(2) H(17) 3.259 ? . 6_655
H(2) H(18) 3.327 ? . 6_655
H(3) O(7) 2.754 ? . 6_655
H(3) C(21) 3.567 ? . 6_655
H(3) H(7) 2.837 ? . 7_665
H(3) H(14) 3.451 ? . 7_655
H(3) H(18) 2.839 ? . 6_655
H(4) Cl(2) 3.546 ? . 4_564
H(4) O(6) 2.547 ? . 4_564
H(4) H(35) 3.442 ? . 4_564
H(5) O(6) 3.026 ? . 4_564
H(5) C(17) 3.555 ? . 7_655
H(5) C(21) 3.260 ? . 4_564
H(5) H(14) 3.248 ? . 7_655
H(5) H(16) 3.508 ? . 4_564
H(5) H(18) 2.597 ? . 4_564
H(5) H(19) 3.071 ? . 4_564
H(5) H(35) 3.089 ? . 4_564
H(6) O(7) 3.450 ? . 6_655
H(6) C(16) 2.982 ? . 7_655
H(6) C(17) 2.747 ? . 7_655
H(6) C(21) 3.428 ? . 4_564
H(6) H(7) 3.236 ? . 7_665
H(6) H(13) 2.757 ? . 7_655
H(6) H(14) 2.375 ? . 7_655
H(6) H(18) 2.722 ? . 4_564
H(6) H(19) 3.398 ? . 4_564
H(7) Cl(2) 3.407 ? . 4_564
H(7) O(6) 3.098 ? . 4_564
H(7) O(7) 2.678 ? . 4_564
H(7) C(5) 3.449 ? . 7_665
H(7) C(8) 3.466 ? . 7_665
H(7) C(21) 3.430 ? . 4_564
H(7) H(3) 2.837 ? . 7_665
H(7) H(6) 3.236 ? . 7_665
H(7) H(7) 3.031 ? . 7_665
H(7) H(16) 3.536 ? . 4_564
H(7) H(18) 2.514 ? . 4_564
H(8) O(6) 3.218 ? . 4_564
H(8) O(9) 2.926 ? . 4_564
H(8) C(23) 3.351 ? . 1_565
H(8) C(32) 3.452 ? . 3_665
H(8) H(21) 3.245 ? . 1_565
H(8) H(30) 2.650 ? . 3_665
H(9) C(29) 3.285 ? . 1_565
H(9) C(30) 3.394 ? . 1_565
H(9) C(32) 3.022 ? . 3_665
H(9) C(33) 3.039 ? . 3_665
H(9) H(27) 2.657 ? . 1_565
H(9) H(28) 2.887 ? . 1_565
H(9) H(30) 2.721 ? . 3_665
H(9) H(31) 2.740 ? . 3_665
H(10) Cl(1) 3.185 ? . 2_655
H(10) O(4) 2.680 ? . 2_655
H(10) O(5) 2.748 ? . 2_655
H(10) H(12) 3.564 ? . 2_655
H(11) O(4) 3.432 ? . 2_655
H(11) C(13) 3.115 ? . 2_655
H(11) H(11) 2.640 ? . 2_655
H(11) H(12) 2.724 ? . 2_655
H(12) Cl(1) 3.385 ? . .
H(12) O(3) 3.517 ? . .
H(12) O(4) 2.611 ? . .
H(12) O(5) 3.454 ? . .
H(12) C(13) 3.522 ? . 2_655
H(12) H(10) 3.564 ? . 2_655
H(12) H(11) 2.724 ? . 2_655
H(12) H(12) 3.517 ? . 2_655
H(12) H(31) 3.496 ? . 2_655
H(13) Cl(2) 3.216 ? . 4_554
H(13) O(7) 2.580 ? . 4_554
H(13) O(9) 2.792 ? . 4_554
H(13) H(6) 2.757 ? . 7_655
H(14) C(6) 3.544 ? . 7_655
H(14) C(8) 3.112 ? . 7_655
H(14) C(17) 3.442 ? . 7_655
H(14) H(3) 3.451 ? . 7_655
H(14) H(5) 3.248 ? . 7_655
H(14) H(6) 2.375 ? . 7_655
H(14) H(14) 2.915 ? . 7_655
H(14) H(15) 3.283 ? . 7_655
H(14) H(32) 3.420 ? . 7_655
H(14) H(33) 3.260 ? . 7_655
H(15) C(35) 3.070 ? . 7_655
H(15) H(14) 3.283 ? . 7_655
H(15) H(32) 2.416 ? . 7_655
H(15) H(33) 2.927 ? . 7_655
H(15) H(34) 3.510 ? . 7_655
H(16) Cl(2) 3.317 ? . .
H(16) O(6) 2.948 ? . .
H(16) O(7) 3.144 ? . .
H(16) O(8) 3.291 ? . .
H(16) H(5) 3.508 ? . 4_565
H(16) H(7) 3.536 ? . 4_565
H(17) C(4) 3.471 ? . 6_645
H(17) C(14) 3.580 ? . 6_655
H(17) C(15) 3.351 ? . 6_655
H(17) C(16) 3.502 ? . 6_655
H(17) C(22) 3.052 ? . 6_655
H(17) H(2) 3.259 ? . 6_645
H(17) H(20) 2.300 ? . 6_655
H(18) C(4) 3.492 ? . 6_645
H(18) C(5) 3.200 ? . 6_645
H(18) C(8) 2.769 ? . 4_565
H(18) H(2) 3.327 ? . 6_645
H(18) H(3) 2.839 ? . 6_645
H(18) H(5) 2.597 ? . 4_565
H(18) H(6) 2.722 ? . 4_565
H(18) H(7) 2.514 ? . 4_565
H(18) H(20) 3.328 ? . 6_655
H(19) C(8) 3.559 ? . 4_565
H(19) H(5) 3.071 ? . 4_565
H(19) H(6) 3.398 ? . 4_565
H(20) C(2) 3.549 ? . 1_545
H(20) C(3) 3.292 ? . 1_545
H(20) C(4) 3.356 ? . 1_545
H(20) C(21) 3.174 ? . 6_645
H(20) H(1) 3.595 ? . 1_545
H(20) H(17) 2.300 ? . 6_645
H(20) H(18) 3.328 ? . 6_645
H(21) O(3) 2.822 ? . 1_545
H(21) O(5) 3.332 ? . 1_545
H(21) C(1) 3.013 ? . 1_545
H(21) C(2) 3.129 ? . 1_545
H(21) C(3) 3.005 ? . 1_545
H(21) C(9) 3.143 ? . 1_545
H(21) H(1) 2.788 ? . 1_545
H(21) H(8) 3.245 ? . 1_545
H(21) H(34) 3.099 ? . 4_555
H(22) O(5) 2.772 ? . 1_545
H(22) C(30) 3.382 ? . 2_655
H(22) C(31) 3.449 ? . 2_655
H(22) H(28) 3.121 ? . 2_655
H(22) H(29) 3.240 ? . 2_655
H(23) C(30) 3.434 ? . 2_655
H(23) C(31) 3.379 ? . 2_655
H(23) C(32) 3.598 ? . 2_655
H(23) H(23) 3.285 ? . 2_655
H(24) O(8) 3.576 ? . .
H(24) C(30) 3.503 ? . 2_655
H(24) C(31) 2.851 ? . 2_655
H(24) C(32) 2.674 ? . 2_655
H(24) C(33) 3.183 ? . 2_655
H(24) H(29) 3.078 ? . 2_655
H(24) H(30) 2.812 ? . 2_655
H(24) H(31) 3.580 ? . 2_655
H(25) O(9) 3.369 ? . 4_554
H(25) C(31) 3.360 ? . 3_655
H(25) H(29) 3.057 ? . 3_655
H(26) O(2) 2.623 ? . 4_564
H(26) H(28) 3.432 ? . 3_655
H(26) H(29) 3.482 ? . 3_655
H(27) C(10) 3.320 ? . 1_545
H(27) C(32) 3.456 ? . 3_655
H(27) H(9) 2.657 ? . 1_545
H(28) Cl(1) 3.459 ? . 2_645
H(28) O(2) 3.109 ? . 2_645
H(28) O(5) 2.683 ? . 2_645
H(28) C(28) 3.581 ? . 3_655
H(28) C(33) 3.534 ? . 3_655
H(28) H(9) 2.887 ? . 1_545
H(28) H(22) 3.121 ? . 2_655
H(28) H(26) 3.432 ? . 3_655
H(29) Cl(2) 3.254 ? . 2_655
H(29) O(2) 3.590 ? . 2_645
H(29) O(8) 2.620 ? . 2_655
H(29) O(9) 2.968 ? . 2_655
H(29) C(24) 3.464 ? . 2_655
H(29) C(27) 3.597 ? . 3_655
H(29) H(22) 3.240 ? . 2_655
H(29) H(24) 3.078 ? . 2_655
H(29) H(25) 3.057 ? . 3_655
H(29) H(26) 3.482 ? . 3_655
H(30) Cl(2) 3.494 ? . 2_655
H(30) O(4) 3.005 ? . 2_655
H(30) O(6) 3.078 ? . 2_655
H(30) O(8) 3.575 ? . 2_655
H(30) O(9) 3.210 ? . 2_655
H(30) C(9) 3.204 ? . 3_665
H(30) C(10) 3.239 ? . 3_665
H(30) H(8) 2.650 ? . 3_665
H(30) H(9) 2.721 ? . 3_665
H(30) H(24) 2.812 ? . 2_655
H(30) H(36) 2.870 ? . 2_655
H(31) O(4) 2.690 ? . 2_655
H(31) C(10) 3.438 ? . 3_665
H(31) H(9) 2.740 ? . 3_665
H(31) H(12) 3.496 ? . 2_655
H(31) H(24) 3.580 ? . 2_655
H(32) Cl(2) 3.271 ? . 4_554
H(32) O(7) 2.926 ? . 4_554
H(32) O(8) 2.935 ? . 4_554
H(32) O(9) 3.517 ? . 4_554
H(32) C(18) 3.274 ? . 7_655
H(32) H(14) 3.420 ? . 7_655
H(32) H(15) 2.416 ? . 7_655
H(33) O(3) 3.160 ? . 4_564
H(33) C(18) 3.511 ? . 7_655
H(33) H(14) 3.260 ? . 7_655
H(33) H(15) 2.927 ? . 7_655
H(34) Cl(1) 3.340 ? . 4_564
H(34) O(2) 2.903 ? . 4_564
H(34) O(3) 2.732 ? . 4_564
H(34) O(8) 2.810 ? . 4_554
H(34) C(23) 3.368 ? . 4_554
H(34) H(15) 3.510 ? . 7_655
H(34) H(21) 3.099 ? . 4_554
H(35) O(3) 2.586 ? . .
H(35) O(6) 2.435 ? . .
H(35) H(4) 3.442 ? . 4_565
H(35) H(5) 3.089 ? . 4_565
H(36) Cl(1) 3.161 ? . .
H(36) O(3) 2.618 ? . .
H(36) O(4) 2.585 ? . .
H(36) O(6) 2.511 ? . .
H(36) C(32) 3.419 ? . 2_655
H(36) H(30) 2.870 ? . 2_655

loop_
_geom_torsion_atom_site_label_1
_geom_torsion_atom_site_label_2
_geom_torsion_atom_site_label_3
_geom_torsion_atom_site_label_4
_geom_torsion
_geom_torsion_publ_flag
_geom_torsion_site_symmetry_1
_geom_torsion_site_symmetry_2
_geom_torsion_site_symmetry_3
_geom_torsion_site_symmetry_4
O(1) Ni(1) N(1) C(1) 106.4(5) ? . . . .
O(1) Ni(1) N(1) C(12) -91.3(4) ? . . . .
O(1) Ni(1) N(2) C(14) -104.0(5) ? . . . .
O(1) Ni(1) N(2) C(25) 86.7(4) ? . . . .
O(1) Ni(1) N(3) C(13) 60.2(3) ? . . . .
O(1) Ni(1) N(3) C(26) -57.7(3) ? . . . .
O(1) Ni(1) N(3) C(27) -177.3(3) ? . . . .
O(1) Ni(1) N(4) C(34) -43(4) ? . . . .
N(1) Ni(1) N(2) C(14) 157.6(7) ? . . . .
N(1) Ni(1) N(2) C(25) -11.7(10) ? . . . .
N(2) Ni(1) N(1) C(1) -155.4(7) ? . . . .
N(2) Ni(1) N(1) C(12) 7.0(10) ? . . . .
N(1) Ni(1) N(3) C(13) -30.1(3) ? . . . .
N(1) Ni(1) N(3) C(26) -148.0(3) ? . . . .
N(1) Ni(1) N(3) C(27) 92.4(4) ? . . . .
N(3) Ni(1) N(1) C(1) -154.0(5) ? . . . .
N(3) Ni(1) N(1) C(12) 8.4(4) ? . . . .
N(1) Ni(1) N(4) C(34) 51(4) ? . . . .
N(4) Ni(1) N(1) C(1) -47.7(5) ? . . . .
N(4) Ni(1) N(1) C(12) 114.7(4) ? . . . .
N(2) Ni(1) N(3) C(13) 149.6(4) ? . . . .
N(2) Ni(1) N(3) C(26) 31.7(3) ? . . . .
N(2) Ni(1) N(3) C(27) -88.0(4) ? . . . .
N(3) Ni(1) N(2) C(14) 156.2(5) ? . . . .
N(3) Ni(1) N(2) C(25) -13.1(4) ? . . . .
N(2) Ni(1) N(4) C(34) -143(4) ? . . . .
N(4) Ni(1) N(2) C(14) 50.4(5) ? . . . .
N(4) Ni(1) N(2) C(25) -118.9(4) ? . . . .
N(3) Ni(1) N(4) C(34) 133(4) ? . . . .
N(4) Ni(1) N(3) C(13) -118.3(3) ? . . . .
N(4) Ni(1) N(3) C(26) 123.8(3) ? . . . .
N(4) Ni(1) N(3) C(27) 4.1(4) ? . . . .
Ni(1) N(1) C(1) C(2) -19.6(9) ? . . . .
Ni(1) N(1) C(1) C(9) 162.8(5) ? . . . .
Ni(1) N(1) C(12) C(11) -166.8(5) ? . . . .
Ni(1) N(1) C(12) C(13) 15.7(6) ? . . . .
C(1) N(1) C(12) C(11) -2.5(9) ? . . . .
C(1) N(1) C(12) C(13) -180.0(5) ? . . . .
C(12) N(1) C(1) C(2) 179.1(6) ? . . . .
C(12) N(1) C(1) C(9) 1.5(9) ? . . . .
Ni(1) N(2) C(14) C(15) 13.6(8) ? . . . .
Ni(1) N(2) C(14) C(22) -167.9(5) ? . . . .
Ni(1) N(2) C(25) C(24) 172.2(5) ? . . . .
Ni(1) N(2) C(25) C(26) -10.4(6) ? . . . .
C(14) N(2) C(25) C(24) 1.9(9) ? . . . .
C(14) N(2) C(25) C(26) 179.3(5) ? . . . .
C(25) N(2) C(14) C(15) -177.7(5) ? . . . .
C(25) N(2) C(14) C(22) 0.7(9) ? . . . .
Ni(1) N(3) C(13) C(12) 45.0(5) ? . . . .
Ni(1) N(3) C(26) C(25) -45.1(5) ? . . . .
Ni(1) N(3) C(27) C(28) 174.7(4) ? . . . .
C(13) N(3) C(26) C(25) -159.4(5) ? . . . .
C(26) N(3) C(13) C(12) 157.8(5) ? . . . .
C(13) N(3) C(27) C(28) -66.1(6) ? . . . .
C(27) N(3) C(13) C(12) -77.5(6) ? . . . .
C(26) N(3) C(27) C(28) 59.0(7) ? . . . .
C(27) N(3) C(26) C(25) 75.4(6) ? . . . .
Ni(1) N(4) C(34) C(35) 58(37) ? . . . .
N(1) C(1) C(2) C(3) -47.5(9) ? . . . .
N(1) C(1) C(2) C(7) 135.3(6) ? . . . .
N(1) C(1) C(9) C(10) -0.8(10) ? . . . .
C(2) C(1) C(9) C(10) -178.4(7) ? . . . .
C(9) C(1) C(2) C(3) 130.1(7) ? . . . .
C(9) C(1) C(2) C(7) -47.0(9) ? . . . .
C(1) C(2) C(3) C(4) -176.9(7) ? . . . .
C(1) C(2) C(7) C(6) 177.1(7) ? . . . .
C(3) C(2) C(7) C(6) -0.0(10) ? . . . .
C(7) C(2) C(3) C(4) 0.2(8) ? . . . .
C(2) C(3) C(4) C(5) 0.4(9) ? . . . .
C(3) C(4) C(5) C(6) -1.3(15) ? . . . .
C(4) C(5) C(6) C(7) 1.6(16) ? . . . .
C(4) C(5) C(6) C(8) -175.9(10) ? . . . .
C(5) C(6) C(7) C(2) -0.9(11) ? . . . .
C(8) C(6) C(7) C(2) 176.9(7) ? . . . .
C(1) C(9) C(10) C(11) 1.1(11) ? . . . .
C(9) C(10) C(11) C(12) -2.1(10) ? . . . .
C(10) C(11) C(12) N(1) 2.8(10) ? . . . .
C(10) C(11) C(12) C(13) -179.9(4) ? . . . .
N(1) C(12) C(13) N(3) -41.2(7) ? . . . .
C(11) C(12) C(13) N(3) 141.3(6) ? . . . .
N(2) C(14) C(15) C(16) -119.4(7) ? . . . .
N(2) C(14) C(15) C(20) 63.0(9) ? . . . .
N(2) C(14) C(22) C(23) -3.4(10) ? . . . .
C(15) C(14) C(22) C(23) 175.0(7) ? . . . .
C(22) C(14) C(15) C(16) 62.1(10) ? . . . .
C(22) C(14) C(15) C(20) -115.4(8) ? . . . .
C(14) C(15) C(16) C(17) 176.5(7) ? . . . .
C(14) C(15) C(20) C(19) -179.0(7) ? . . . .
C(16) C(15) C(20) C(19) 3.3(11) ? . . . .
C(20) C(15) C(16) C(17) -5.8(11) ? . . . .
C(15) C(16) C(17) C(18) 5.1(12) ? . . . .
C(16) C(17) C(18) C(19) -1.8(14) ? . . . .
C(17) C(18) C(19) C(20) -0.6(13) ? . . . .
C(17) C(18) C(19) C(21) 177.5(8) ? . . . .
C(18) C(19) C(20) C(15) -0.1(9) ? . . . .
C(21) C(19) C(20) C(15) -178.2(7) ? . . . .
C(14) C(22) C(23) C(24) 3.5(11) ? . . . .
C(22) C(23) C(24) C(25) -1.0(11) ? . . . .
C(23) C(24) C(25) N(2) -1.7(10) ? . . . .
C(23) C(24) C(25) C(26) -178.9(6) ? . . . .
N(2) C(25) C(26) N(3) 38.1(7) ? . . . .
C(24) C(25) C(26) N(3) -144.5(6) ? . . . .
N(3) C(27) C(28) C(29) -91.7(7) ? . . . .
N(3) C(27) C(28) C(33) 89.0(7) ? . . . .
C(27) C(28) C(29) C(30) -178.8(6) ? . . . .
C(27) C(28) C(33) C(32) 178.3(6) ? . . . .
C(29) C(28) C(33) C(32) -1.1(9) ? . . . .
C(33) C(28) C(29) C(30) 0.5(9) ? . . . .
C(28) C(29) C(30) C(31) -0.7(10) ? . . . .
C(29) C(30) C(31) C(32) 1.4(11) ? . . . .
C(30) C(31) C(32) C(33) -1.8(10) ? . . . .
C(31) C(32) C(33) C(28) 1.7(10) ? . . . .
